data_1535660
loop_
_publ_author_name
'Mueller, A.'
'Eltzner, W.'
'Sarkar, S.'
'Boegge, H.'
'Aymonino, P.J.'
'Mohan, N.'
'Subramanian, P.'
'Seyer, U.'

_publ_section_title
;
 Darstellung, Redox-Verhalten und Strukturen einkerniger "einfacher" Mono-
 und Dinitrosyl-Komplexe des Molybdaens mit Hydroxylamido(-1)-, Oximato-,
 Halogeno- und Pseudohalogeno-Liganden
;
_journal_name_full 'Zeitschrift fuer Anorganische und Allgemeine Chemie'
_journal_page_first 22
_journal_page_last 36
_journal_volume 503
_journal_year 1983
_chemical_formula_sum 'Cl4.9998 Cs2 Mo N1.0002'
_chemical_name_systematic 'Cs2 (Mo (N O) Cl5)'
_space_group_IT_number 139
_symmetry_space_group_name_Hall '-I 4 2'
_symmetry_space_group_name_H-M 'I 4/m m m'
_cell_angle_alpha 90
_cell_angle_beta 90
_cell_angle_gamma 90
_cell_formula_units_Z 2
_cell_length_a 7.293
_cell_length_b 7.293
_cell_length_c 10.307
_cell_volume 548.207
_citation_journal_id_ASTM ZAACAB
_cod_data_source_file Mueller_ZAACAB_1983_275.cif
_cod_data_source_block Cl4.9998Cs2Mo1N1.0002
_cod_original_cell_volume 548.2072
_cod_original_formula_sum 'Cl4.9998 Cs2 Mo1 N1.0002'
_cod_database_code 1535660

loop_
_symmetry_equiv_pos_as_xyz
x,y,z
-y,x,z
-x,-y,z
y,-x,z
x,-y,-z
y,x,-z
-x,y,-z
-y,-x,-z
-x,-y,-z
y,-x,-z
x,y,-z
-y,x,-z
-x,y,z
-y,-x,z
x,-y,z
y,x,z
x+1/2,y+1/2,z+1/2
-y+1/2,x+1/2,z+1/2
-x+1/2,-y+1/2,z+1/2
y+1/2,-x+1/2,z+1/2
x+1/2,-y+1/2,-z+1/2
y+1/2,x+1/2,-z+1/2
-x+1/2,y+1/2,-z+1/2
-y+1/2,-x+1/2,-z+1/2
-x+1/2,-y+1/2,-z+1/2
y+1/2,-x+1/2,-z+1/2
x+1/2,y+1/2,-z+1/2
-y+1/2,x+1/2,-z+1/2
-x+1/2,y+1/2,z+1/2
-y+1/2,-x+1/2,z+1/2
x+1/2,-y+1/2,z+1/2
y+1/2,x+1/2,z+1/2

loop_
_atom_site_label
_atom_site_type_symbol
_atom_site_fract_x
_atom_site_fract_y
_atom_site_fract_z
_atom_site_occupancy
_atom_site_U_iso_or_equiv
Cl1 Cl-1 0 0 0.2307 0.8333 0.0
N1 N+3 0 0 0.2307 0.1667 0.0
Cs1 Cs+1 0 0.5 0.25 1 0.0
Mo1 Mo+2 0 0 0 1 0.0
N2 N+3 0.23 0.23 0 0.1667 0.0
Cl2 Cl-1 0.23 0.23 0 0.8333 0.0
